data_7226876
loop_
_publ_author_name
'Xu, Jin'
'Yu, Yang'
'Li, Guanghua'
'Wang, Shanshan'
'Liu, Yongxin'
'Liu, Dan'
'Wang, Cheng'

_publ_section_title
;
 A Porous Magnesium Metal--Organic Framework Showing Selective Adsorption
 and Separation of Nitrile Guest Molecules
;
_journal_name_full 'RSC Adv.'
_journal_paper_doi 10.1039/C6RA16784E
_journal_year 2016
_chemical_formula_moiety 'C26 H16 N2 Mg2 O10,2(C3H3N)'
_chemical_formula_sum 'C32 H22 Mg2 N4 O10'
_chemical_formula_weight 671.15
_space_group_crystal_system monoclinic
_space_group_IT_number 15
_space_group_name_Hall '-C 2yc'
_space_group_name_H-M_alt 'C 1 2/c 1'
_symmetry_space_group_name_Hall '-C 2yc'
_symmetry_space_group_name_H-M 'C 1 2/c 1'
_atom_sites_solution_hydrogens mixed
_audit_creation_method SHELXL-2014/7
_audit_update_record
;
2015-12-31 deposited with the CCDC.
2016-10-05 downloaded from the CCDC.
;
_cell_angle_alpha 90
_cell_angle_beta 127.421(4)
_cell_angle_gamma 90
_cell_formula_units_Z 4
_cell_length_a 17.655(4)
_cell_length_b 17.638(4)
_cell_length_c 12.956(3)
_cell_measurement_reflns_used 2213
_cell_measurement_temperature 296(2)
_cell_measurement_theta_max 24.65
_cell_measurement_theta_min 2.31
_cell_volume 3204.2(13)
_computing_cell_refinement 'Bruker SMART'
_computing_data_collection 'Bruker SMART'
_computing_data_reduction 'Bruker SAINT'
_computing_molecular_graphics 'Bruker SHELXTL'
_computing_publication_material 'Bruker SHELXTL'
_computing_structure_refinement 'SHELXL-2014/7 (Sheldrick, 2014)'
_computing_structure_solution 'Bruker SHELXTL'
_diffrn_ambient_temperature 296(2)
_diffrn_measured_fraction_theta_full 0.995
_diffrn_measured_fraction_theta_max 0.995
_diffrn_measurement_device_type 'CCD area detector'
_diffrn_measurement_method 'phi and omega scans'
_diffrn_radiation_type MoK\a
_diffrn_radiation_wavelength 0.71073
_diffrn_reflns_av_R_equivalents 0.0924
_diffrn_reflns_av_unetI/netI 0.1106
_diffrn_reflns_Laue_measured_fraction_full 0.995
_diffrn_reflns_Laue_measured_fraction_max 0.995
_diffrn_reflns_limit_h_max 19
_diffrn_reflns_limit_h_min -20
_diffrn_reflns_limit_k_max 17
_diffrn_reflns_limit_k_min -20
_diffrn_reflns_limit_l_max 15
_diffrn_reflns_limit_l_min -11
_diffrn_reflns_number 7775
_diffrn_reflns_point_group_measured_fraction_full 0.995
_diffrn_reflns_point_group_measured_fraction_max 0.995
_diffrn_reflns_theta_full 25.039
_diffrn_reflns_theta_max 25.039
_diffrn_reflns_theta_min 1.855
_exptl_absorpt_coefficient_mu 0.139
_exptl_absorpt_correction_T_max 0.7452
_exptl_absorpt_correction_T_min 0.4715
_exptl_absorpt_correction_type multi-scan
_exptl_absorpt_process_details sadabs
_exptl_crystal_colour colorless
_exptl_crystal_density_diffrn 1.391
_exptl_crystal_description stick
_exptl_crystal_F_000 1384
_exptl_crystal_size_max 0.600
_exptl_crystal_size_mid 0.200
_exptl_crystal_size_min 0.200
_refine_diff_density_max 0.639
_refine_diff_density_min -0.416
_refine_diff_density_rms 0.080
_refine_ls_extinction_coef 0.0035(9)
_refine_ls_extinction_expression Fc^*^=kFc[1+0.001xFc^2^\l^3^/sin(2\q)]^-1/4^
_refine_ls_extinction_method 'SHELXL-2014/7 (Sheldrick 2014'
_refine_ls_goodness_of_fit_ref 1.039
_refine_ls_hydrogen_treatment mixed
_refine_ls_matrix_type full
_refine_ls_number_parameters 252
_refine_ls_number_reflns 2820
_refine_ls_number_restraints 16
_refine_ls_restrained_S_all 1.048
_refine_ls_R_factor_all 0.1294
_refine_ls_R_factor_gt 0.0661
_refine_ls_shift/su_max 0.003
_refine_ls_shift/su_mean 0.000
_refine_ls_structure_factor_coef Fsqd
_refine_ls_weighting_details 'w=1/[\s^2^(Fo^2^)+(0.1080P)^2^+1.4308P] where P=(Fo^2^+2Fc^2^)/3'
_refine_ls_weighting_scheme calc
_refine_ls_wR_factor_gt 0.1745
_refine_ls_wR_factor_ref 0.2102
_reflns_Friedel_coverage 0.000
_reflns_number_gt 1607
_reflns_number_total 2820
_reflns_threshold_expression 'I > 2\s(I)'
_cod_data_source_file c6ra16784e2.cif
_cod_data_source_block b
_cod_original_cell_volume 3204.3(14)
_cod_database_code 7226876
_shelx_shelxl_version_number 2014/7
_shelx_space_group_comment
;
The symmetry employed for this shelxl refinement is uniquely defined
by the following loop, which should always be used as a source of
symmetry information in preference to the above space-group names.
They are only intended as comments.
;
_shelx_estimated_absorpt_t_min 0.921
_shelx_estimated_absorpt_t_max 0.973

loop_
_space_group_symop_operation_xyz
'x, y, z'
'-x, y, -z+1/2'
'x+1/2, y+1/2, z'
'-x+1/2, y+1/2, -z+1/2'
'-x, -y, -z'
'x, -y, z-1/2'
'-x+1/2, -y+1/2, -z'
'x+1/2, -y+1/2, z-1/2'

loop_
_atom_site_label
_atom_site_type_symbol
_atom_site_fract_x
_atom_site_fract_y
_atom_site_fract_z
_atom_site_U_iso_or_equiv
_atom_site_adp_type
_atom_site_occupancy
_atom_site_site_symmetry_order
_atom_site_calc_flag
_atom_site_refinement_flags_posn
_atom_site_refinement_flags_adp
_atom_site_refinement_flags_occupancy
Mg1 Mg 0.0000 0.30427(10) 0.2500 0.0261(6) Uani 1 2 d S T P
Mg2 Mg 0.2500 0.2500 0.5000 0.0256(6) Uani 1 2 d S . P
O5 O 0.0987(2) 0.22105(15) 0.3890(3) 0.0307(8) Uani 1 1 d . . .
O2 O 0.0774(2) 0.29891(16) 0.1821(3) 0.0308(8) Uani 1 1 d . . .
O4 O 0.0871(2) 0.38480(16) 0.3792(3) 0.0341(8) Uani 1 1 d . . .
O3 O 0.2278(2) 0.34915(16) 0.5634(3) 0.0319(8) Uani 1 1 d . . .
O1 O 0.2320(2) 0.31213(16) 0.3507(3) 0.0319(8) Uani 1 1 d . . .
N1 N 0.0725(2) 0.16054(19) 0.4216(3) 0.0280(9) Uani 1 1 d . . .
C13 C 0.0895(4) 0.0910(3) 0.3972(5) 0.0345(12) Uani 1 1 d . . .
C11 C 0.0147(3) 0.0335(2) 0.4823(4) 0.0305(11) Uani 1 1 d . . .
C12 C 0.0606(4) 0.0278(3) 0.4267(5) 0.0356(13) Uani 1 1 d . . .
C8 C 0.1577(3) 0.3308(2) 0.2404(4) 0.0304(11) Uani 1 1 d . . .
C7 C 0.1602(3) 0.3952(2) 0.4941(4) 0.0299(11) Uani 1 1 d . . .
C2 C 0.1647(3) 0.4695(2) 0.5566(4) 0.0314(12) Uani 1 1 d . . .
C6 C 0.2395(4) 0.4473(3) 0.2410(5) 0.0441(14) Uani 1 1 d . . .
C5 C 0.1640(3) 0.3970(2) 0.1737(4) 0.0313(11) Uani 1 1 d . . .
C10 C 0.0009(4) 0.1069(3) 0.5085(6) 0.0436(14) Uani 1 1 d . . .
C3 C 0.0897(4) 0.5204(3) 0.4866(5) 0.0464(15) Uani 1 1 d . . .
C4 C 0.0885(4) 0.4133(3) 0.0445(5) 0.0471(15) Uani 1 1 d . . .
C9 C 0.0290(4) 0.1686(3) 0.4768(5) 0.0402(13) Uani 1 1 d . . .
C1 C 0.2399(4) 0.4866(3) 0.6837(5) 0.0443(15) Uani 1 1 d . . .
N2 N 0.1268(8) 0.1456(5) 0.8778(13) 0.175(5) Uani 1 1 d . . .
C14 C 0.1431(9) 0.2053(9) 0.8329(12) 0.152(4) Uani 1 1 d D U .
C15 C 0.1666(11) 0.2736(9) 0.7878(13) 0.189(6) Uani 1 1 d D U .
H15 H 0.1792 0.2671 0.7283 0.283 Uiso 1 1 calc R U .
C16 C 0.1699(14) 0.3406(8) 0.8294(17) 0.241(8) Uani 1 1 d . U .
H16A H 0.1575 0.3478 0.8889 0.362 Uiso 1 1 calc R U .
H16B H 0.1847 0.3819 0.7999 0.362 Uiso 1 1 calc R U .
H3A H 0.024(4) 0.502(3) 0.389(5) 0.051(14) Uiso 1 1 d . . .
H9A H 0.013(3) 0.219(3) 0.489(4) 0.042(14) Uiso 1 1 d . . .
H10A H -0.033(3) 0.116(3) 0.544(5) 0.042(15) Uiso 1 1 d . . .
H4A H 0.028(4) 0.373(3) -0.001(5) 0.060(15) Uiso 1 1 d . . .
H13A H 0.114(4) 0.085(3) 0.361(5) 0.05(2) Uiso 1 1 d . . .
H1A H 0.295(3) 0.451(3) 0.738(5) 0.044(14) Uiso 1 1 d . . .
H12A H 0.056(4) -0.012(3) 0.394(6) 0.063(19) Uiso 1 1 d . . .
H6A H 0.290(4) 0.443(4) 0.326(6) 0.08(2) Uiso 1 1 d . . .

loop_
_atom_site_aniso_label
_atom_site_aniso_U_11
_atom_site_aniso_U_22
_atom_site_aniso_U_33
_atom_site_aniso_U_23
_atom_site_aniso_U_13
_atom_site_aniso_U_12
Mg1 0.0244(11) 0.0141(10) 0.0239(11) 0.000 0.0065(9) 0.000
Mg2 0.0247(11) 0.0140(10) 0.0243(11) 0.0014(8) 0.0077(9) -0.0003(8)
O5 0.0251(16) 0.0188(15) 0.0362(18) 0.0085(13) 0.0124(15) -0.0025(12)
O2 0.0279(17) 0.0234(17) 0.0287(17) -0.0015(13) 0.0108(15) -0.0050(13)
O4 0.0294(18) 0.0222(17) 0.0295(17) -0.0056(13) 0.0069(15) -0.0014(13)
O3 0.0271(17) 0.0211(16) 0.0290(17) 0.0014(14) 0.0075(14) 0.0042(13)
O1 0.0309(17) 0.0224(16) 0.0260(16) 0.0068(14) 0.0087(15) 0.0018(13)
N1 0.027(2) 0.0179(19) 0.028(2) 0.0071(16) 0.0107(18) -0.0004(15)
C13 0.040(3) 0.028(3) 0.031(3) -0.002(2) 0.019(3) -0.003(2)
C11 0.025(2) 0.025(2) 0.028(2) 0.004(2) 0.009(2) -0.0029(19)
C12 0.041(3) 0.019(3) 0.033(3) -0.003(2) 0.015(2) -0.010(2)
C8 0.032(3) 0.023(2) 0.029(3) 0.003(2) 0.015(2) 0.004(2)
C7 0.030(2) 0.018(2) 0.032(3) -0.0029(19) 0.014(2) -0.0019(19)
C2 0.028(2) 0.020(2) 0.030(2) -0.004(2) 0.010(2) -0.0029(19)
C6 0.036(3) 0.038(3) 0.026(3) 0.013(2) 0.002(2) -0.004(2)
C5 0.030(2) 0.021(2) 0.029(2) 0.0020(19) 0.011(2) 0.0003(19)
C10 0.043(3) 0.030(3) 0.064(4) 0.017(3) 0.036(3) 0.010(2)
C3 0.040(3) 0.031(3) 0.033(3) -0.008(2) 0.004(2) 0.010(2)
C4 0.039(3) 0.031(3) 0.033(3) 0.008(2) 0.002(2) -0.016(2)
C9 0.043(3) 0.020(3) 0.056(3) 0.011(2) 0.030(3) 0.010(2)
C1 0.032(3) 0.035(3) 0.032(3) -0.009(2) 0.002(2) 0.010(2)
N2 0.237(11) 0.104(6) 0.311(14) -0.046(8) 0.232(11) -0.050(7)
C14 0.140(10) 0.189(12) 0.127(9) -0.002(9) 0.082(8) -0.005(9)
C15 0.250(15) 0.176(14) 0.148(11) -0.007(10) 0.125(11) 0.011(13)
C16 0.44(3) 0.139(11) 0.295(19) -0.002(13) 0.30(2) 0.007(15)

loop_
_atom_type_symbol
_atom_type_description
_atom_type_scat_dispersion_real
_atom_type_scat_dispersion_imag
_atom_type_scat_source
C C 0.0033 0.0016 'International Tables Vol C Tables 4.2.6.8 and 6.1.1.4'
H H 0.0000 0.0000 'International Tables Vol C Tables 4.2.6.8 and 6.1.1.4'
N N 0.0061 0.0033 'International Tables Vol C Tables 4.2.6.8 and 6.1.1.4'
O O 0.0106 0.0060 'International Tables Vol C Tables 4.2.6.8 and 6.1.1.4'
Mg Mg 0.0486 0.0363 'International Tables Vol C Tables 4.2.6.8 and 6.1.1.4'

loop_
_geom_angle_atom_site_label_1
_geom_angle_atom_site_label_2
_geom_angle_atom_site_label_3
_geom_angle
_geom_angle_site_symmetry_1
_geom_angle_site_symmetry_3
O4 Mg1 O4 90.30(18) . 2
O4 Mg1 O2 91.02(13) . .
O4 Mg1 O2 92.75(13) 2 .
O4 Mg1 O2 92.75(13) . 2
O4 Mg1 O2 91.02(13) 2 2
O2 Mg1 O2 174.65(19) . 2
O4 Mg1 O5 177.21(12) . 2
O4 Mg1 O5 87.96(11) 2 2
O2 Mg1 O5 91.24(12) . 2
O2 Mg1 O5 85.11(12) 2 2
O4 Mg1 O5 87.96(11) . .
O4 Mg1 O5 177.21(12) 2 .
O2 Mg1 O5 85.10(12) . .
O2 Mg1 O5 91.24(12) 2 .
O5 Mg1 O5 93.86(17) 2 .
O4 Mg1 Mg2 144.84(10) . 2
O4 Mg1 Mg2 63.23(8) 2 2
O2 Mg1 Mg2 111.74(9) . 2
O2 Mg1 Mg2 66.75(8) 2 2
O5 Mg1 Mg2 32.43(7) 2 2
O5 Mg1 Mg2 119.24(9) . 2
O4 Mg1 Mg2 63.23(8) . .
O4 Mg1 Mg2 144.85(10) 2 .
O2 Mg1 Mg2 66.75(8) . .
O2 Mg1 Mg2 111.74(9) 2 .
O5 Mg1 Mg2 119.24(9) 2 .
O5 Mg1 Mg2 32.43(7) . .
Mg2 Mg1 Mg2 149.82(6) 2 .
O3 Mg2 O3 180.0 7_556 .
O3 Mg2 O1 88.00(12) 7_556 7_556
O3 Mg2 O1 92.00(12) . 7_556
O3 Mg2 O1 92.00(12) 7_556 .
O3 Mg2 O1 88.00(12) . .
O1 Mg2 O1 180.0 7_556 .
O3 Mg2 O5 89.53(11) 7_556 .
O3 Mg2 O5 90.47(11) . .
O1 Mg2 O5 85.63(11) 7_556 .
O1 Mg2 O5 94.38(11) . .
O3 Mg2 O5 90.47(11) 7_556 7_556
O3 Mg2 O5 89.53(11) . 7_556
O1 Mg2 O5 94.38(11) 7_556 7_556
O1 Mg2 O5 85.62(11) . 7_556
O5 Mg2 O5 180.0 . 7_556
O3 Mg2 Mg1 73.39(8) 7_556 7_556
O3 Mg2 Mg1 106.61(8) . 7_556
O1 Mg2 Mg1 67.61(8) 7_556 7_556
O1 Mg2 Mg1 112.39(8) . 7_556
O5 Mg2 Mg1 148.24(8) . 7_556
O5 Mg2 Mg1 31.76(8) 7_556 7_556
O3 Mg2 Mg1 106.61(8) 7_556 .
O3 Mg2 Mg1 73.39(8) . .
O1 Mg2 Mg1 112.39(8) 7_556 .
O1 Mg2 Mg1 67.61(8) . .
O5 Mg2 Mg1 31.76(8) . .
O5 Mg2 Mg1 148.24(8) 7_556 .
Mg1 Mg2 Mg1 180.0 7_556 .
N1 O5 Mg1 123.5(2) . .
N1 O5 Mg2 120.0(2) . .
Mg1 O5 Mg2 115.81(12) . .
C8 O2 Mg1 121.8(3) . .
C7 O4 Mg1 143.4(3) . .
C7 O3 Mg2 126.0(3) . .
C8 O1 Mg2 131.2(3) . .
O5 N1 C9 120.6(4) . .
O5 N1 C13 119.1(4) . .
C9 N1 C13 120.3(4) . .
N1 C13 C12 120.0(6) . .
N1 C13 H13A 122(4) . .
C12 C13 H13A 118(4) . .
C12 C11 C10 116.1(4) . .
C12 C11 C11 122.4(5) . 5_556
C10 C11 C11 121.4(6) . 5_556
C13 C12 C11 121.6(5) . .
C13 C12 H12A 121(4) . .
C11 C12 H12A 116(4) . .
O1 C8 O2 125.3(4) . .
O1 C8 C5 117.8(4) . .
O2 C8 C5 116.9(4) . .
O4 C7 O3 126.6(4) . .
O4 C7 C2 116.2(4) . .
O3 C7 C2 117.2(4) . .
C1 C2 C3 118.9(4) . .
C1 C2 C7 121.7(4) . .
C3 C2 C7 119.4(4) . .
C1 C6 C5 121.3(4) 6_565 .
C1 C6 H6A 114(4) 6_565 .
C5 C6 H6A 125(4) . .
C6 C5 C4 118.4(4) . .
C6 C5 C8 121.2(4) . .
C4 C5 C8 120.1(4) . .
C9 C10 C11 121.2(6) . .
C9 C10 H10A 117(3) . .
C11 C10 H10A 121(3) . .
C2 C3 C4 120.8(4) . 6_566
C2 C3 H3A 118(2) . .
C4 C3 H3A 120(2) 6_566 .
C3 C4 C5 120.1(4) 6_565 .
C3 C4 H4A 125(3) 6_565 .
C5 C4 H4A 115(3) . .
N1 C9 C10 120.7(5) . .
N1 C9 H9A 120(3) . .
C10 C9 H9A 119(3) . .
C2 C1 C6 120.6(4) . 6_566
C2 C1 H1A 121(3) . .
C6 C1 H1A 118(3) 6_566 .
N2 C14 C15 177.1(14) . .
C16 C15 C14 121.7(15) . .
C16 C15 H15 119.1 . .
C14 C15 H15 119.1 . .
C15 C16 H16A 120.0 . .
C15 C16 H16B 120.0 . .
H16A C16 H16B 120.0 . .

loop_
_geom_bond_atom_site_label_1
_geom_bond_atom_site_label_2
_geom_bond_distance
_geom_bond_site_symmetry_2
Mg1 O4 2.014(3) .
Mg1 O4 2.014(3) 2
Mg1 O2 2.027(3) .
Mg1 O2 2.027(3) 2
Mg1 O5 2.149(3) 2
Mg1 O5 2.149(3) .
Mg1 Mg2 3.6762(9) 2
Mg1 Mg2 3.6762(9) .
Mg2 O3 2.068(3) 7_556
Mg2 O3 2.068(3) .
Mg2 O1 2.073(3) 7_556
Mg2 O1 2.073(3) .
Mg2 O5 2.190(3) .
Mg2 O5 2.190(3) 7_556
Mg2 Mg1 3.6762(9) 7_556
O5 N1 1.330(4) .
O2 C8 1.263(5) .
O4 C7 1.257(5) .
O3 C7 1.260(5) .
O1 C8 1.262(5) .
N1 C9 1.337(6) .
N1 C13 1.345(6) .
C13 C12 1.373(7) .
C13 H13A 0.81(5) .
C11 C12 1.376(7) .
C11 C10 1.396(7) .
C11 C11 1.473(9) 5_556
C12 H12A 0.80(6) .
C8 C5 1.496(6) .
C7 C2 1.518(6) .
C2 C1 1.381(6) .
C2 C3 1.387(6) .
C6 C1 1.384(7) 6_565
C6 C5 1.384(6) .
C6 H6A 0.91(6) .
C5 C4 1.397(6) .
C10 C9 1.359(7) .
C10 H10A 0.95(5) .
C3 C4 1.396(7) 6_566
C3 H3A 1.13(5) .
C4 C3 1.396(7) 6_565
C4 H4A 1.10(5) .
C9 H9A 0.98(5) .
C1 C6 1.384(7) 6_566
C1 H1A 1.00(5) .
N2 C14 1.317(14) .
C14 C15 1.503(9) .
C15 C16 1.286(16) .
C15 H15 0.9300 .
C16 H16A 0.9300 .
C16 H16B 0.9300 .
